data_2233231
loop_
_publ_author_name
'Gohain, Mukut'
'Muller, Theunis J.'
'Bezuidenhoudt, Barend C. B.'

_publ_section_title
;
 5-(3,4-Dimethoxybenzylidene)-1,3-dimethyl-1,3-diazinane-2,4,6-trione
;
_journal_coeditor_code LD2039
_journal_issue 1
_journal_name_full 'Acta Crystallographica Section E'
_journal_page_first o179
_journal_paper_doi 10.1107/S1600536811052986
_journal_volume 68
_journal_year 2012
_chemical_formula_iupac 'C15 H16 N2 O5'
_chemical_formula_moiety 'C15 H16 N2 O5'
_chemical_formula_sum 'C15 H16 N2 O5'
_chemical_formula_weight 304.3
_chemical_name_systematic
;
5-(3,4-Dimethoxybenzylidene)-1,3-dimethyl-1,3-diazinane-2,4,6-trione
;
_space_group_IT_number 2
_symmetry_cell_setting triclinic
_symmetry_space_group_name_Hall '-P 1'
_symmetry_space_group_name_H-M 'P -1'
_atom_sites_solution_hydrogens geom
_atom_sites_solution_primary direct
_atom_sites_solution_secondary difmap
_audit_creation_method 'WinGX routine CIF_UPDATE'
_cell_angle_alpha 82.5685(18)
_cell_angle_beta 77.6686(17)
_cell_angle_gamma 71.1469(15)
_cell_formula_units_Z 2
_cell_length_a 7.3086(2)
_cell_length_b 8.4033(3)
_cell_length_c 11.8705(5)
_cell_measurement_reflns_used 3146
_cell_measurement_temperature 100(2)
_cell_measurement_theta_max 28.24
_cell_measurement_theta_min 2.57
_cell_volume 672.58(4)
_computing_cell_refinement 'SAINT-Plus (Bruker, 2008)'
_computing_data_collection 'APEX2 (Bruker, 2008)'
_computing_data_reduction 'SAINT-Plus (Bruker, 2008)'
_computing_molecular_graphics 'DIAMOND (Brandenberg & Putz, 2005)'
_computing_publication_material 'WinGX (Farrugia, 1999)'
_computing_structure_refinement 'SHELXL97 (Sheldrick, 2008)'
_computing_structure_solution 'SHELXS97 (Sheldrick, 2008)'
_diffrn_ambient_temperature 100(2)
_diffrn_measured_fraction_theta_full 0.994
_diffrn_measured_fraction_theta_max 0.994
_diffrn_measurement_device_type 'Bruker APEXII CCD'
_diffrn_measurement_method '\f and \w scans'
_diffrn_radiation_monochromator graphite
_diffrn_radiation_type MoK\a
_diffrn_radiation_wavelength 0.71073
_diffrn_reflns_av_R_equivalents 0.0322
_diffrn_reflns_limit_h_max 9
_diffrn_reflns_limit_h_min -9
_diffrn_reflns_limit_k_max 11
_diffrn_reflns_limit_k_min -11
_diffrn_reflns_limit_l_max 15
_diffrn_reflns_limit_l_min -15
_diffrn_reflns_number 12172
_diffrn_reflns_theta_full 28
_diffrn_reflns_theta_max 28
_diffrn_reflns_theta_min 3.18
_exptl_absorpt_coefficient_mu 0.114
_exptl_absorpt_correction_T_max 0.994
_exptl_absorpt_correction_T_min 0.984
_exptl_absorpt_correction_type multi-scan
_exptl_absorpt_process_details '(SADABS; Bruker, 2008)'
_exptl_crystal_colour yellow
_exptl_crystal_density_diffrn 1.508
_exptl_crystal_density_method 'not measured'
_exptl_crystal_description Plate
_exptl_crystal_F_000 320
_exptl_crystal_size_max 0.154
_exptl_crystal_size_mid 0.115
_exptl_crystal_size_min 0.055
_refine_diff_density_max 0.32
_refine_diff_density_min -0.297
_refine_ls_extinction_method none
_refine_ls_goodness_of_fit_ref 1.048
_refine_ls_hydrogen_treatment constr
_refine_ls_matrix_type full
_refine_ls_number_parameters 203
_refine_ls_number_reflns 3233
_refine_ls_number_restraints 0
_refine_ls_restrained_S_all 1.048
_refine_ls_R_factor_all 0.0584
_refine_ls_R_factor_gt 0.0422
_refine_ls_shift/su_max 0.003
_refine_ls_shift/su_mean 0
_refine_ls_structure_factor_coef Fsqd
_refine_ls_weighting_details 'calc w=1/[\s^2^(Fo^2^)+(0.0512P)^2^+0.2390P] where P=(Fo^2^+2Fc^2^)/3'
_refine_ls_weighting_scheme calc
_refine_ls_wR_factor_ref 0.1132
_reflns_number_gt 2478
_reflns_number_total 3233
_reflns_threshold_expression >2\s(I)
_cod_data_source_file ld2039.cif
_cod_data_source_block I
_cod_database_code 2233231
_cod_database_fobs_code 2233231

loop_
_symmetry_equiv_pos_as_xyz
'x, y, z'
'-x, -y, -z'

loop_
_atom_site_type_symbol
_atom_site_label
_atom_site_fract_x
_atom_site_fract_y
_atom_site_fract_z
_atom_site_U_iso_or_equiv
_atom_site_adp_type
_atom_site_calc_flag
_atom_site_refinement_flags
_atom_site_occupancy
C C1 0.4027(2) 0.72599(19) 0.80997(12) 0.0160(3) Uani d . 1
C C2 0.5148(2) 0.43533(18) 0.75097(12) 0.0150(3) Uani d . 1
C C3 0.61438(19) 0.49161(18) 0.63713(12) 0.0135(3) Uani d . 1
C C4 0.59797(19) 0.67081(18) 0.61360(12) 0.0144(3) Uani d . 1
C C5 0.70824(19) 0.36478(18) 0.56448(12) 0.0139(3) Uani d . 1
H H5 0.6895 0.2635 0.5979 0.017 Uiso calc R 1
C C6 0.82904(19) 0.34247(18) 0.44990(12) 0.0138(3) Uani d . 1
C C7 0.89371(19) 0.46673(18) 0.37541(12) 0.0142(3) Uani d . 1
H H7 0.8572 0.576 0.3985 0.017 Uiso calc R 1
C C8 1.01025(19) 0.42763(18) 0.26903(12) 0.0138(3) Uani d . 1
C C9 1.06655(19) 0.26239(18) 0.23180(12) 0.0142(3) Uani d . 1
C C10 1.0028(2) 0.13956(18) 0.30414(12) 0.0160(3) Uani d . 1
H H10 1.0382 0.0306 0.2807 0.019 Uiso calc R 1
C C11 0.8865(2) 0.17974(18) 0.41127(12) 0.0155(3) Uani d . 1
H H11 0.8452 0.0963 0.459 0.019 Uiso calc R 1
C C12 0.4873(2) 0.95348(18) 0.68221(13) 0.0186(3) Uani d . 1
H H12A 0.3864 1.0081 0.6375 0.028 Uiso calc R 1
H H12B 0.6109 0.9644 0.6403 0.028 Uiso calc R 1
H H12C 0.4551 1.0052 0.7544 0.028 Uiso calc R 1
C C13 0.3059(2) 0.5045(2) 0.93915(13) 0.0215(3) Uani d . 1
H H13A 0.2832 0.5852 0.9949 0.032 Uiso calc R 1
H H13B 0.3826 0.396 0.9664 0.032 Uiso calc R 1
H H13C 0.1822 0.498 0.9283 0.032 Uiso calc R 1
C C14 0.9864(2) 0.71432(18) 0.21141(14) 0.0203(3) Uani d . 1
H H14A 0.8468 0.7402 0.2177 0.03 Uiso calc R 1
H H14B 1.0356 0.7815 0.1479 0.03 Uiso calc R 1
H H14C 1.0144 0.7384 0.2817 0.03 Uiso calc R 1
C C15 1.2176(2) 0.08217(19) 0.07552(14) 0.0215(3) Uani d . 1
H H15A 1.29 -0.0087 0.122 0.032 Uiso calc R 1
H H15B 1.2928 0.0848 -0.0012 0.032 Uiso calc R 1
H H15C 1.0949 0.0657 0.0724 0.032 Uiso calc R 1
N N1 0.41279(17) 0.55732(16) 0.82856(10) 0.0161(3) Uani d . 1
N N2 0.50181(17) 0.77434(15) 0.70439(10) 0.0151(3) Uani d . 1
O O5 1.18050(15) 0.23929(13) 0.12565(9) 0.0181(2) Uani d . 1
O O1 0.31031(16) 0.82697(14) 0.88192(9) 0.0229(3) Uani d . 1
O O2 0.51855(15) 0.28912(13) 0.77753(9) 0.0216(3) Uani d . 1
O O3 0.66023(15) 0.73491(13) 0.52101(9) 0.0210(3) Uani d . 1
O O4 1.07951(14) 0.53932(13) 0.19183(9) 0.0174(2) Uani d . 1

loop_
_atom_site_aniso_label
_atom_site_aniso_U_11
_atom_site_aniso_U_22
_atom_site_aniso_U_33
_atom_site_aniso_U_12
_atom_site_aniso_U_13
_atom_site_aniso_U_23
C1 0.0140(6) 0.0205(8) 0.0140(7) -0.0057(6) -0.0022(5) -0.0026(6)
C2 0.0151(6) 0.0175(7) 0.0130(7) -0.0061(6) -0.0020(5) -0.0008(6)
C3 0.0134(6) 0.0152(7) 0.0116(7) -0.0049(5) -0.0022(5) 0.0006(5)
C4 0.0129(6) 0.0161(7) 0.0135(7) -0.0035(5) -0.0013(5) -0.0022(6)
C5 0.0138(6) 0.0149(7) 0.0135(7) -0.0058(5) -0.0027(5) 0.0013(6)
C6 0.0128(6) 0.0156(7) 0.0128(7) -0.0041(5) -0.0024(5) -0.0010(5)
C7 0.0148(6) 0.0137(7) 0.0141(7) -0.0048(5) -0.0006(5) -0.0028(5)
C8 0.0136(6) 0.0147(7) 0.0134(7) -0.0061(5) -0.0014(5) 0.0009(5)
C9 0.0134(6) 0.0164(7) 0.0124(7) -0.0042(5) -0.0015(5) -0.0023(6)
C10 0.0172(7) 0.0137(7) 0.0167(7) -0.0040(5) -0.0024(5) -0.0032(6)
C11 0.0161(6) 0.0151(7) 0.0160(7) -0.0070(6) -0.0023(5) 0.0012(6)
C12 0.0216(7) 0.0140(7) 0.0201(8) -0.0058(6) -0.0013(6) -0.0034(6)
C13 0.0228(8) 0.0279(9) 0.0138(8) -0.0110(7) 0.0020(6) -0.0015(6)
C14 0.0237(7) 0.0153(8) 0.0203(8) -0.0067(6) 0.0005(6) -0.0010(6)
C15 0.0267(8) 0.0176(8) 0.0184(8) -0.0053(6) 0.0009(6) -0.0067(6)
N1 0.0171(6) 0.0192(7) 0.0118(6) -0.0075(5) 0.0008(5) -0.0008(5)
N2 0.0164(6) 0.0144(6) 0.0143(6) -0.0055(5) -0.0007(5) -0.0013(5)
O5 0.0226(5) 0.0156(5) 0.0142(5) -0.0063(4) 0.0041(4) -0.0049(4)
O1 0.0253(6) 0.0234(6) 0.0184(6) -0.0077(5) 0.0040(4) -0.0085(5)
O2 0.0284(6) 0.0173(6) 0.0177(6) -0.0099(5) 0.0016(4) 0.0015(4)
O3 0.0271(6) 0.0154(5) 0.0160(6) -0.0056(4) 0.0031(4) 0.0008(4)
O4 0.0214(5) 0.0133(5) 0.0154(5) -0.0067(4) 0.0033(4) -0.0008(4)

loop_
_atom_type_symbol
_atom_type_description
_atom_type_scat_dispersion_real
_atom_type_scat_dispersion_imag
_atom_type_scat_source
C C 0.0033 0.0016 'International Tables Vol C Tables 4.2.6.8 and 6.1.1.4'
H H 0 0 'International Tables Vol C Tables 4.2.6.8 and 6.1.1.4'
N N 0.0061 0.0033 'International Tables Vol C Tables 4.2.6.8 and 6.1.1.4'
O O 0.0106 0.006 'International Tables Vol C Tables 4.2.6.8 and 6.1.1.4'

loop_
_geom_angle_atom_site_label_1
_geom_angle_atom_site_label_2
_geom_angle_atom_site_label_3
_geom_angle
O1 C1 N1 121.71(14)
O1 C1 N2 121.60(14)
N1 C1 N2 116.69(12)
O2 C2 N1 119.59(13)
O2 C2 C3 123.24(13)
N1 C2 C3 117.16(13)
C5 C3 C4 127.56(13)
C5 C3 C2 113.69(13)
C4 C3 C2 118.73(12)
O3 C4 N2 118.37(14)
O3 C4 C3 125.11(13)
N2 C4 C3 116.51(13)
C3 C5 C6 138.25(14)
C3 C5 H5 110.9
C6 C5 H5 110.9
C11 C6 C7 117.75(13)
C11 C6 C5 115.55(13)
C7 C6 C5 126.71(13)
C8 C7 C6 120.66(13)
C8 C7 H7 119.7
C6 C7 H7 119.7
O4 C8 C7 124.60(13)
O4 C8 C9 114.77(12)
C7 C8 C9 120.64(13)
O5 C9 C10 125.58(13)
O5 C9 C8 115.28(12)
C10 C9 C8 119.14(13)
C11 C10 C9 119.85(14)
C11 C10 H10 120.1
C9 C10 H10 120.1
C10 C11 C6 121.96(13)
C10 C11 H11 119
C6 C11 H11 119
N2 C12 H12A 109.5
N2 C12 H12B 109.5
H12A C12 H12B 109.5
N2 C12 H12C 109.5
H12A C12 H12C 109.5
H12B C12 H12C 109.5
N1 C13 H13A 109.5
N1 C13 H13B 109.5
H13A C13 H13B 109.5
N1 C13 H13C 109.5
H13A C13 H13C 109.5
H13B C13 H13C 109.5
O4 C14 H14A 109.5
O4 C14 H14B 109.5
H14A C14 H14B 109.5
O4 C14 H14C 109.5
H14A C14 H14C 109.5
H14B C14 H14C 109.5
O5 C15 H15A 109.5
O5 C15 H15B 109.5
H15A C15 H15B 109.5
O5 C15 H15C 109.5
H15A C15 H15C 109.5
H15B C15 H15C 109.5
C2 N1 C1 124.99(13)
C2 N1 C13 117.62(13)
C1 N1 C13 117.39(12)
C1 N2 C4 125.56(13)
C1 N2 C12 117.23(12)
C4 N2 C12 116.91(12)
C9 O5 C15 117.89(11)
C8 O4 C14 116.37(11)

loop_
_geom_bond_atom_site_label_1
_geom_bond_atom_site_label_2
_geom_bond_distance
C1 O1 1.2150(18)
C1 N1 1.386(2)
C1 N2 1.3897(19)
C2 O2 1.2212(19)
C2 N1 1.3826(19)
C2 C3 1.489(2)
C3 C5 1.365(2)
C3 C4 1.466(2)
C4 O3 1.2235(17)
C4 N2 1.3914(19)
C5 C6 1.453(2)
C5 H5 0.93
C6 C11 1.402(2)
C6 C7 1.413(2)
C7 C8 1.377(2)
C7 H7 0.93
C8 O4 1.3650(18)
C8 C9 1.416(2)
C9 O5 1.3525(17)
C9 C10 1.389(2)
C10 C11 1.385(2)
C10 H10 0.93
C11 H11 0.93
C12 N2 1.467(2)
C12 H12A 0.96
C12 H12B 0.96
C12 H12C 0.96
C13 N1 1.4716(19)
C13 H13A 0.96
C13 H13B 0.96
C13 H13C 0.96
C14 O4 1.4331(19)
C14 H14A 0.96
C14 H14B 0.96
C14 H14C 0.96
C15 O5 1.4400(19)
C15 H15A 0.96
C15 H15B 0.96
C15 H15C 0.96

loop_
_geom_hbond_atom_site_label_D
_geom_hbond_atom_site_label_H
_geom_hbond_atom_site_label_A
_geom_hbond_distance_DH
_geom_hbond_distance_HA
_geom_hbond_distance_DA
_geom_hbond_angle_DHA
C7 H7 O3 0.93 2.08 2.871(2) 141.7

loop_
_cod_related_entry_id
_cod_related_entry_database
_cod_related_entry_code
1 ChemSpider 1710807
